data_7013192
loop_
_publ_author_name
'Romerosa, Antonio'
'Saraiba-Bello, Cristobal'
'Serrano-Ruiz, Manuel'
'Caneschi, Andrea'
'McKee, Vickie'
'Peruzzini, Maurizio'
'Sorace, Lorenzo'
'Zanobini, Fabrizio'

_publ_section_title
;
 Tetrahedral cobalt(ii) complexes stabilized by the aminodiphosphine
 PNP ligand [PNP = CH3CH2CH2N(CH2CH2PPh2)2]
;
_journal_issue 16
_journal_name_full 'Dalton Transactions'
_journal_page_first 3233
_journal_paper_doi 10.1039/b305443h
_journal_year 2003
_chemical_formula_sum 'C31.8 H38.4 Cl3 Co N O1.4 P2'
_chemical_formula_weight 684.26
_chemical_name_systematic
;
?
;
_space_group_IT_number 15
_symmetry_cell_setting monoclinic
_symmetry_space_group_name_Hall '-C 2yc'
_symmetry_space_group_name_H-M 'C 1 2/c 1'
_atom_sites_solution_hydrogens geom
_atom_sites_solution_primary direct
_atom_sites_solution_secondary difmap
_audit_creation_method SHELXL-97
_cell_angle_alpha 90.00
_cell_angle_beta 130.973(2)
_cell_angle_gamma 90.00
_cell_formula_units_Z 8
_cell_length_a 29.860(5)
_cell_length_b 13.108(2)
_cell_length_c 22.394(4)
_cell_measurement_reflns_used 6243
_cell_measurement_temperature 150(2)
_cell_measurement_theta_max 23.9
_cell_measurement_theta_min 2.4
_cell_volume 6617.8(19)
_computing_cell_refinement 'Bruker SMART'
_computing_data_collection 'Bruker SMART'
_computing_data_reduction 'Bruker SHELXTL'
_computing_molecular_graphics 'Bruker SHELXTL'
_computing_publication_material 'Bruker SHELXTL'
_computing_structure_refinement 'SHELXL-97 (Sheldrick, 1997)'
_computing_structure_solution 'SHELXS-97 (Sheldrick, 1990)'
_diffrn_ambient_temperature 150(2)
_diffrn_measured_fraction_theta_full 0.999
_diffrn_measured_fraction_theta_max 0.999
_diffrn_measurement_device_type 'CCD area detector'
_diffrn_measurement_method 'phi and omega scans'
_diffrn_radiation_monochromator graphite
_diffrn_radiation_source 'fine-focus sealed tube'
_diffrn_radiation_type MoK\a
_diffrn_radiation_wavelength 0.71073
_diffrn_reflns_av_R_equivalents 0.0973
_diffrn_reflns_av_sigmaI/netI 0.0750
_diffrn_reflns_limit_h_max 35
_diffrn_reflns_limit_h_min -35
_diffrn_reflns_limit_k_max 15
_diffrn_reflns_limit_k_min -15
_diffrn_reflns_limit_l_max 26
_diffrn_reflns_limit_l_min -26
_diffrn_reflns_number 31522
_diffrn_reflns_theta_full 25.00
_diffrn_reflns_theta_max 25.00
_diffrn_reflns_theta_min 1.80
_exptl_absorpt_coefficient_mu 0.885
_exptl_absorpt_correction_T_max 0.928
_exptl_absorpt_correction_T_min 0.720
_exptl_absorpt_correction_type multi-scan
_exptl_crystal_colour Blue
_exptl_crystal_density_diffrn 1.374
_exptl_crystal_density_method 'not measured'
_exptl_crystal_description block
_exptl_crystal_F_000 2843
_exptl_crystal_size_max 0.27
_exptl_crystal_size_mid 0.22
_exptl_crystal_size_min 0.12
_refine_diff_density_max 1.830
_refine_diff_density_min -1.534
_refine_diff_density_rms 0.117
_refine_ls_extinction_method none
_refine_ls_goodness_of_fit_ref 1.067
_refine_ls_hydrogen_treatment mixed
_refine_ls_matrix_type full
_refine_ls_number_parameters 394
_refine_ls_number_reflns 5829
_refine_ls_number_restraints 510
_refine_ls_restrained_S_all 1.022
_refine_ls_R_factor_all 0.1223
_refine_ls_R_factor_gt 0.0755
_refine_ls_shift/su_max 0.001
_refine_ls_shift/su_mean 0.000
_refine_ls_structure_factor_coef Fsqd
_refine_ls_weighting_details 'calc w=1/[\s^2^(Fo^2^)+(0.1336P)^2^+9.5197P] where P=(Fo^2^+2Fc^2^)/3'
_refine_ls_weighting_scheme calc
_refine_ls_wR_factor_gt 0.2048
_refine_ls_wR_factor_ref 0.2384
_reflns_number_gt 3578
_reflns_number_total 5829
_reflns_threshold_expression >2sigma(I)
_cod_data_source_file b305443h.txt
_cod_data_source_block ms7b
_cod_depositor_comments
;
The following automatic conversions were performed:
'_symmetry_cell_setting' value 'Monoclinic' changed to 'monoclinic'
according to '/home/saulius/struct/CIF-dictionaries/cif_core.dic'
dictionary named 'cif_core.dic' version 2.4.1 from
2010-06-29.

'_exptl_absorpt_correction_type' value 'multiscan' changed to
'multi-scan' according to
'/home/saulius/struct/CIF-dictionaries/cif_core.dic' dictionary named
'cif_core.dic' version 2.4.1 from 2010-06-29.

Automatic conversion script
Id: cif_fix_enum 1527 2010-12-29 10:47:43Z saulius 
;
_cod_original_cell_volume 6618.0(19)
_cod_original_sg_symbol_H-M C2/c
_cod_original_formula_sum 'C31.80 H38.40 Cl3 Co N O1.40 P2'
_cod_database_code 7013192

loop_
_symmetry_equiv_pos_as_xyz
'x, y, z'
'-x, y, -z+1/2'
'x+1/2, y+1/2, z'
'-x+1/2, y+1/2, -z+1/2'
'-x, -y, -z'
'x, -y, z-1/2'
'-x+1/2, -y+1/2, -z'
'x+1/2, -y+1/2, z-1/2'

loop_
_atom_site_label
_atom_site_type_symbol
_atom_site_fract_x
_atom_site_fract_y
_atom_site_fract_z
_atom_site_U_iso_or_equiv
_atom_site_adp_type
_atom_site_occupancy
_atom_site_symmetry_multiplicity
_atom_site_calc_flag
_atom_site_refinement_flags
_atom_site_disorder_assembly
_atom_site_disorder_group
Co1 Co 0.19173(4) 0.05698(7) 0.15263(5) 0.0453(3) Uani 1 1 d U . .
Cl1 Cl 0.15390(7) 0.18525(16) 0.17140(10) 0.0659(6) Uani 1 1 d U . .
Cl2 Cl 0.29112(7) 0.03715(11) 0.24339(9) 0.0446(4) Uani 1 1 d U . .
Cl3 Cl 0.16314(8) 0.05212(13) 0.03125(9) 0.0546(5) Uani 1 1 d U . .
P1 P 0.16719(7) -0.10388(13) 0.18727(9) 0.0408(4) Uani 1 1 d U . .
C11 C 0.0927(3) -0.1483(5) 0.1324(3) 0.0453(15) Uani 1 1 d U . .
C12 C 0.0464(3) -0.0801(7) 0.0880(4) 0.070(2) Uani 1 1 d U . .
H12 H 0.0541 -0.0108 0.0851 0.085 Uiso 1 1 calc R . .
C13 C -0.0103(4) -0.1113(9) 0.0483(5) 0.088(3) Uani 1 1 d U . .
H13 H -0.0416 -0.0629 0.0186 0.106 Uiso 1 1 calc R . .
C14 C -0.0233(3) -0.2117(9) 0.0502(5) 0.081(3) Uani 1 1 d U . .
H14 H -0.0633 -0.2329 0.0207 0.097 Uiso 1 1 calc R . .
C15 C 0.0232(4) -0.2818(7) 0.0963(5) 0.072(2) Uani 1 1 d U . .
H15 H 0.0155 -0.3511 0.0992 0.087 Uiso 1 1 calc R . .
C16 C 0.0804(3) -0.2485(6) 0.1374(4) 0.0572(19) Uani 1 1 d U . .
H16 H 0.1123 -0.2952 0.1700 0.069 Uiso 1 1 calc R . .
C21 C 0.1965(3) -0.1084(5) 0.2890(3) 0.0379(14) Uani 1 1 d U . .
C22 C 0.1681(3) -0.0477(5) 0.3065(4) 0.0476(16) Uani 1 1 d U . .
H22 H 0.1367 -0.0037 0.2673 0.057 Uiso 1 1 calc R . .
C23 C 0.1856(4) -0.0513(6) 0.3811(4) 0.060(2) Uani 1 1 d U . .
H23 H 0.1660 -0.0105 0.3930 0.072 Uiso 1 1 calc R . .
C24 C 0.2316(4) -0.1145(6) 0.4378(4) 0.060(2) Uani 1 1 d U . .
H24 H 0.2433 -0.1184 0.4887 0.071 Uiso 1 1 calc R . .
C25 C 0.2602(4) -0.1713(6) 0.4211(4) 0.062(2) Uani 1 1 d U . .
H25 H 0.2926 -0.2131 0.4612 0.075 Uiso 1 1 calc R . .
C26 C 0.2432(3) -0.1695(5) 0.3469(4) 0.0509(16) Uani 1 1 d U . .
H26 H 0.2634 -0.2101 0.3360 0.061 Uiso 1 1 calc R . .
C1 C 0.2039(2) -0.2051(4) 0.1781(3) 0.0305(12) Uani 1 1 d U . .
H1A H 0.2471 -0.1918 0.2136 0.037 Uiso 1 1 calc R . .
H1B H 0.1977 -0.2714 0.1929 0.037 Uiso 1 1 calc R . .
C2 C 0.1771(2) -0.2077(4) 0.0919(3) 0.0335(12) Uani 1 1 d U . .
H2A H 0.1338 -0.2194 0.0575 0.040 Uiso 1 1 calc R . .
H2B H 0.1829 -0.1401 0.0781 0.040 Uiso 1 1 calc R . .
N1 N 0.2027(2) -0.2873(4) 0.0746(3) 0.0342(11) Uani 1 1 d U . .
C3 C 0.2671(2) -0.2734(5) 0.1180(3) 0.0396(14) Uani 1 1 d U . .
H3A H 0.2788 -0.3211 0.0960 0.048 Uiso 1 1 calc R . .
H3B H 0.2901 -0.2915 0.1742 0.048 Uiso 1 1 calc R . .
C4 C 0.2831(3) -0.1663(5) 0.1134(3) 0.0433(15) Uani 1 1 d U A .
H4A H 0.2854 -0.1220 0.1511 0.052 Uiso 1 1 calc R . .
H4B H 0.2519 -0.1388 0.0595 0.052 Uiso 1 1 calc R . .
P2 P 0.35381(7) -0.16578(16) 0.13676(9) 0.0503(5) Uani 1 1 d U . .
O1 O 0.35116(19) -0.2302(4) 0.0794(2) 0.0588(13) Uani 1 1 d U A .
C31 C 0.4082(3) -0.2082(6) 0.2362(4) 0.0531(18) Uani 1 1 d U A .
C32 C 0.4382(3) -0.2978(8) 0.2512(5) 0.078(3) Uani 1 1 d U . .
H32 H 0.4301 -0.3364 0.2092 0.094 Uiso 1 1 calc R A .
C33 C 0.4815(4) -0.3313(9) 0.3310(6) 0.096(3) Uani 1 1 d U A .
H33 H 0.5020 -0.3939 0.3431 0.115 Uiso 1 1 calc R . .
C34 C 0.4931(3) -0.2712(8) 0.3899(5) 0.072(2) Uani 1 1 d U . .
H34 H 0.5232 -0.2921 0.4433 0.087 Uiso 1 1 calc R A .
C35 C 0.4636(3) -0.1839(7) 0.3753(4) 0.066(2) Uani 1 1 d U A .
H35 H 0.4715 -0.1456 0.4174 0.080 Uiso 1 1 calc R . .
C36 C 0.42219(14) -0.1516(3) 0.29935(16) 0.0533(17) Uani 1 1 d U . .
H36 H 0.4022 -0.0889 0.2889 0.064 Uiso 1 1 calc R A .
C41 C 0.36659(14) -0.0180(3) 0.13547(16) 0.046(4) Uani 0.50 1 d PRU A 1
C42 C 0.33863(14) 0.0606(3) 0.14169(16) 0.072(6) Uani 0.50 1 d PRU A 1
H42 H 0.3067 0.0459 0.1402 0.087 Uiso 0.50 1 calc PR B 1
C43 C 0.35732(14) 0.1608(3) 0.15014(16) 0.058(5) Uani 0.50 1 d PRU A 1
H43 H 0.3382 0.2145 0.1544 0.070 Uiso 0.50 1 calc PR C 1
C44 C 0.40397(14) 0.1823(3) 0.15236(16) 0.061(5) Uani 0.50 1 d PRU A 1
H44 H 0.4167 0.2507 0.1581 0.074 Uiso 0.50 1 calc PR D 1
C45 C 0.43194(14) 0.1036(3) 0.14613(16) 0.072(7) Uani 0.50 1 d PRU A 1
H45 H 0.4638 0.1183 0.1476 0.087 Uiso 0.50 1 calc PR E 1
C46 C 0.41325(14) 0.0035(3) 0.13769(16) 0.066(5) Uani 0.50 1 d PRU A 1
H46 H 0.4324 -0.0503 0.1334 0.079 Uiso 0.50 1 calc PR F 1
C41' C 0.38001(14) -0.0494(3) 0.14590(16) 0.040(4) Uani 0.50 1 d PRU A 2
C42' C 0.35176(14) 0.0394(3) 0.13966(16) 0.046(4) Uani 0.50 1 d PRU A 2
H42' H 0.3166 0.0355 0.1323 0.055 Uiso 0.50 1 calc PR G 2
C43' C 0.37488(14) 0.1340(3) 0.14420(16) 0.058(5) Uani 0.50 1 d PRU A 2
H43' H 0.3556 0.1947 0.1399 0.069 Uiso 0.50 1 calc PR H 2
C44' C 0.42626(14) 0.1397(3) 0.15497(16) 0.062(6) Uani 0.50 1 d PRU A 2
H44' H 0.4421 0.2044 0.1581 0.075 Uiso 0.50 1 calc PR I 2
C45' C 0.45451(14) 0.0509(3) 0.16121(16) 0.065(5) Uani 0.50 1 d PRU A 2
H45' H 0.4896 0.0549 0.1686 0.077 Uiso 0.50 1 calc PR J 2
C46' C 0.43138(14) -0.0437(3) 0.15667(16) 0.056(5) Uani 0.50 1 d PRU A 2
H46' H 0.4507 -0.1044 0.1609 0.067 Uiso 0.50 1 calc PR K 2
C5 C 0.19100(14) -0.3960(3) 0.08478(16) 0.0407(14) Uani 1 1 d RU . .
H5A H 0.2031 -0.4437 0.0634 0.049 Uiso 1 1 calc R . .
H5B H 0.2157 -0.4105 0.1419 0.049 Uiso 1 1 calc R . .
C6 C 0.1268(3) -0.4150(5) 0.0439(4) 0.0455(15) Uani 1 1 d U . .
H6A H 0.1014 -0.3904 -0.0114 0.055 Uiso 1 1 calc R . .
H6B H 0.1162 -0.3761 0.0711 0.055 Uiso 1 1 calc R . .
C7 C 0.1148(4) -0.5279(5) 0.0440(5) 0.065(2) Uani 1 1 d U . .
H7A H 0.0728 -0.5377 0.0171 0.098 Uiso 1 1 calc R . .
H7B H 0.1393 -0.5522 0.0987 0.098 Uiso 1 1 calc R . .
H7C H 0.1245 -0.5665 0.0163 0.098 Uiso 1 1 calc R . .
H1N H 0.1831 -0.2722 0.0233 0.040 Uiso 1 1 d . . .
O51 O 0.4473(9) -0.5354(18) 0.1588(12) 0.102(6) Uani 0.40 1 d PU L 1
C52 C 0.5066(12) -0.597(2) 0.2140(16) 0.086(8) Uani 0.40 1 d PU L 1
H52A H 0.4987 -0.6697 0.1990 0.500 Uiso 0.40 1 calc PR L 1
H52B H 0.5344 -0.5712 0.2075 0.500 Uiso 0.40 1 calc PR L 1
C53 C 0.534(2) -0.585(2) 0.298(2) 0.112(12) Uani 0.40 1 d PU L 1
H53A H 0.5714 -0.6233 0.3323 0.500 Uiso 0.40 1 calc PR L 1
H53B H 0.5068 -0.6127 0.3047 0.500 Uiso 0.40 1 calc PR L 1
H53C H 0.5415 -0.5132 0.3128 0.500 Uiso 0.40 1 calc PR L 1

loop_
_atom_site_aniso_label
_atom_site_aniso_U_11
_atom_site_aniso_U_22
_atom_site_aniso_U_33
_atom_site_aniso_U_23
_atom_site_aniso_U_13
_atom_site_aniso_U_12
Co1 0.0391(5) 0.0566(6) 0.0391(5) -0.0156(4) 0.0252(4) -0.0054(4)
Cl1 0.0453(10) 0.0846(14) 0.0509(10) -0.0215(9) 0.0242(9) 0.0112(9)
Cl2 0.0402(8) 0.0361(9) 0.0464(9) -0.0085(6) 0.0235(7) -0.0026(6)
Cl3 0.0614(11) 0.0594(11) 0.0414(9) -0.0003(7) 0.0330(8) 0.0099(8)
P1 0.0488(10) 0.0386(9) 0.0293(8) -0.0058(6) 0.0231(8) 0.0061(7)
C11 0.046(4) 0.053(4) 0.037(3) -0.010(3) 0.028(3) 0.001(3)
C12 0.052(5) 0.091(6) 0.057(5) 0.012(4) 0.031(4) 0.020(4)
C13 0.058(6) 0.109(8) 0.080(6) 0.026(6) 0.038(5) 0.016(5)
C14 0.030(4) 0.156(10) 0.049(4) -0.015(5) 0.022(4) -0.008(5)
C15 0.063(5) 0.102(7) 0.072(5) -0.037(5) 0.053(5) -0.030(5)
C16 0.041(4) 0.085(6) 0.050(4) -0.013(4) 0.032(3) -0.002(4)
C21 0.049(4) 0.033(3) 0.034(3) -0.006(3) 0.028(3) -0.011(3)
C22 0.056(4) 0.053(4) 0.042(4) -0.011(3) 0.036(3) -0.008(3)
C23 0.074(5) 0.073(5) 0.058(5) -0.031(4) 0.055(4) -0.031(4)
C24 0.085(5) 0.058(5) 0.041(4) -0.010(3) 0.043(4) -0.027(4)
C25 0.076(5) 0.068(5) 0.037(4) 0.001(3) 0.035(4) -0.010(4)
C26 0.066(4) 0.044(4) 0.040(4) -0.005(3) 0.033(4) -0.001(3)
C1 0.033(3) 0.026(3) 0.027(3) 0.003(2) 0.017(2) 0.000(2)
C2 0.039(3) 0.032(3) 0.032(3) -0.005(2) 0.024(3) 0.000(2)
N1 0.037(3) 0.036(3) 0.031(2) -0.004(2) 0.023(2) -0.001(2)
C3 0.035(3) 0.049(4) 0.037(3) -0.004(3) 0.025(3) 0.000(3)
C4 0.039(3) 0.058(4) 0.031(3) -0.006(3) 0.022(3) -0.003(3)
P2 0.0398(9) 0.0834(14) 0.0299(8) -0.0097(8) 0.0239(8) -0.0113(9)
O1 0.047(3) 0.097(4) 0.037(2) -0.004(2) 0.030(2) 0.003(3)
C31 0.036(4) 0.081(5) 0.043(4) 0.001(3) 0.026(3) -0.009(3)
C32 0.046(4) 0.127(8) 0.050(4) -0.005(5) 0.027(4) 0.011(5)
C33 0.063(6) 0.121(9) 0.086(7) 0.009(6) 0.042(5) 0.028(5)
C34 0.046(4) 0.106(7) 0.047(4) 0.003(5) 0.023(4) -0.007(5)
C35 0.056(5) 0.094(7) 0.042(4) -0.009(4) 0.029(4) -0.023(4)
C36 0.054(4) 0.066(5) 0.038(4) -0.006(3) 0.029(3) -0.016(4)
C41 0.034(8) 0.061(11) 0.024(8) 0.020(8) 0.011(6) -0.002(9)
C42 0.045(9) 0.079(14) 0.080(14) 0.028(10) 0.036(10) 0.026(10)
C43 0.076(11) 0.039(9) 0.077(11) 0.026(8) 0.058(9) 0.014(8)
C44 0.085(12) 0.059(12) 0.051(9) -0.018(8) 0.049(9) -0.031(9)
C45 0.094(16) 0.060(15) 0.097(15) -0.049(11) 0.077(14) -0.050(12)
C46 0.089(13) 0.076(13) 0.073(11) -0.026(10) 0.071(11) -0.028(11)
C41' 0.040(8) 0.061(9) 0.022(7) 0.000(6) 0.022(6) -0.003(7)
C42' 0.048(9) 0.036(9) 0.054(10) 0.014(8) 0.034(9) 0.000(8)
C43' 0.073(12) 0.060(12) 0.060(9) -0.008(8) 0.053(10) -0.003(9)
C44' 0.099(15) 0.035(11) 0.083(13) -0.026(9) 0.073(12) -0.020(9)
C45' 0.080(12) 0.071(14) 0.067(10) -0.026(9) 0.058(10) -0.031(10)
C46' 0.060(10) 0.055(10) 0.047(8) -0.018(7) 0.033(8) -0.024(8)
C5 0.048(4) 0.028(3) 0.043(3) -0.003(3) 0.029(3) 0.000(3)
C6 0.048(4) 0.038(4) 0.045(4) -0.008(3) 0.029(3) -0.006(3)
C7 0.066(5) 0.041(4) 0.070(5) -0.014(4) 0.037(4) -0.014(4)
O51 0.086(13) 0.135(19) 0.107(15) -0.042(12) 0.073(12) -0.038(12)
C52 0.076(16) 0.11(2) 0.093(18) -0.004(14) 0.066(16) -0.008(15)
C53 0.15(3) 0.055(17) 0.14(3) 0.002(16) 0.11(3) 0.002(18)

loop_
_atom_type_symbol
_atom_type_description
_atom_type_scat_dispersion_real
_atom_type_scat_dispersion_imag
_atom_type_scat_source
C C 0.0033 0.0016 'International Tables Vol C Tables 4.2.6.8 and 6.1.1.4'
H H 0.0000 0.0000 'International Tables Vol C Tables 4.2.6.8 and 6.1.1.4'
N N 0.0061 0.0033 'International Tables Vol C Tables 4.2.6.8 and 6.1.1.4'
O O 0.0106 0.0060 'International Tables Vol C Tables 4.2.6.8 and 6.1.1.4'
P P 0.1023 0.0942 'International Tables Vol C Tables 4.2.6.8 and 6.1.1.4'
Cl Cl 0.1484 0.1585 'International Tables Vol C Tables 4.2.6.8 and 6.1.1.4'
Co Co 0.3494 0.9721 'International Tables Vol C Tables 4.2.6.8 and 6.1.1.4'

loop_
_geom_angle_atom_site_label_1
_geom_angle_atom_site_label_2
_geom_angle_atom_site_label_3
_geom_angle
_geom_angle_site_symmetry_1
_geom_angle_site_symmetry_3
_geom_angle_publ_flag
Cl1 Co1 Cl3 114.43(8) . . y
Cl1 Co1 Cl2 116.72(7) . . y
Cl3 Co1 Cl2 108.50(7) . . y
Cl1 Co1 P1 106.85(8) . . y
Cl3 Co1 P1 113.06(6) . . y
Cl2 Co1 P1 95.89(6) . . y
Cl1 Co1 N1 157.48(8) . . y
Cl3 Co1 N1 66.85(7) . . y
Cl2 Co1 N1 81.95(7) . . y
P1 Co1 N1 56.11(6) . . y
C11 P1 C1 104.8(3) . . ?
C11 P1 C21 102.0(3) . . ?
C1 P1 C21 106.6(3) . . ?
C11 P1 Co1 122.8(2) . . ?
C1 P1 Co1 104.98(18) . . ?
C21 P1 Co1 114.41(19) . . ?
C12 C11 C16 118.6(7) . . ?
C12 C11 P1 119.5(6) . . ?
C16 C11 P1 121.8(5) . . ?
C13 C12 C11 120.5(9) . . ?
C12 C13 C14 121.4(9) . . ?
C13 C14 C15 118.9(7) . . ?
C16 C15 C14 118.8(8) . . ?
C15 C16 C11 121.6(8) . . ?
C26 C21 C22 119.5(6) . . ?
C26 C21 P1 123.7(5) . . ?
C22 C21 P1 116.7(5) . . ?
C23 C22 C21 120.1(7) . . ?
C24 C23 C22 119.4(7) . . ?
C25 C24 C23 120.2(6) . . ?
C24 C25 C26 121.2(7) . . ?
C21 C26 C25 119.4(6) . . ?
C2 C1 P1 107.6(3) . . ?
N1 C2 C1 114.2(4) . . ?
C2 N1 C3 114.1(4) . . ?
C2 N1 C5 114.2(4) . . ?
C3 N1 C5 110.0(4) . . ?
C2 N1 Co1 25.9(3) . . ?
C3 N1 Co1 90.8(3) . . ?
C5 N1 Co1 136.9(2) . . ?
N1 C3 C4 113.6(5) . . ?
C3 C4 P2 110.1(4) . . ?
O1 P2 C41' 112.2(2) . . ?
O1 P2 C31 112.9(3) . . ?
C41' P2 C31 99.4(3) . . ?
O1 P2 C4 110.8(3) . . ?
C41' P2 C4 113.8(3) . . ?
C31 P2 C4 107.1(3) . . ?
O1 P2 C41 116.2(2) . . ?
C41' P2 C41 12.8 . . ?
C31 P2 C41 107.3(3) . . ?
C4 P2 C41 101.5(2) . . ?
C32 C31 C36 119.4(6) . . ?
C32 C31 P2 119.1(5) . . ?
C36 C31 P2 121.6(5) . . ?
C31 C32 C33 118.7(8) . . ?
C34 C33 C32 118.5(9) . . ?
C35 C34 C33 122.8(8) . . ?
C34 C35 C36 118.8(7) . . ?
C35 C36 C31 121.7(6) . . ?
C42 C41 C46 120.0 . . ?
C42 C41 P2 126.18(11) . . ?
C46 C41 P2 113.36(11) . . ?
C43 C42 C41 120.0 . . ?
C44 C43 C42 120.0 . . ?
C43 C44 C45 120.0 . . ?
C46 C45 C44 120.0 . . ?
C45 C46 C41 120.0 . . ?
C42' C41' C46' 120.0 . . ?
C42' C41' P2 123.36(14) . . ?
C46' C41' P2 116.57(14) . . ?
C43' C42' C41' 120.0 . . ?
C44' C43' C42' 120.0 . . ?
C43' C44' C45' 120.0 . . ?
C44' C45' C46' 120.0 . . ?
C45' C46' C41' 120.0 . . ?
C6 C5 N1 113.0(4) . . ?
C5 C6 C7 111.5(5) . . ?
C53 C52 O51 110(3) . . ?

loop_
_geom_bond_atom_site_label_1
_geom_bond_atom_site_label_2
_geom_bond_distance
_geom_bond_site_symmetry_2
_geom_bond_publ_flag
Co1 Cl1 2.2141(19) . y
Co1 Cl3 2.2534(18) . y
Co1 Cl2 2.2574(17) . y
Co1 P1 2.516(2) . y
Co1 N1 4.928(5) . y
P1 C11 1.792(7) . ?
P1 C1 1.816(5) . ?
P1 C21 1.828(5) . ?
C11 C12 1.377(9) . ?
C11 C16 1.388(10) . ?
C12 C13 1.359(12) . ?
C13 C14 1.382(13) . ?
C14 C15 1.400(12) . ?
C15 C16 1.376(10) . ?
C21 C26 1.377(9) . ?
C21 C22 1.394(8) . ?
C22 C23 1.386(9) . ?
C23 C24 1.378(11) . ?
C24 C25 1.359(10) . ?
C25 C26 1.380(8) . ?
C1 C2 1.531(7) . ?
C2 N1 1.489(7) . ?
N1 C3 1.491(7) . ?
N1 C5 1.519(6) . ?
C3 C4 1.508(8) . ?
C4 P2 1.813(6) . ?
P2 O1 1.495(5) . ?
P2 C41' 1.665(4) . ?
P2 C31 1.779(7) . ?
P2 C41 1.978(4) . ?
C31 C32 1.378(11) . ?
C31 C36 1.396(8) . ?
C32 C33 1.423(12) . ?
C33 C34 1.373(12) . ?
C34 C35 1.348(12) . ?
C35 C36 1.357(8) . ?
C41 C42 1.3900 . ?
C41 C46 1.3900 . ?
C42 C43 1.3900 . ?
C43 C44 1.3900 . ?
C44 C45 1.3900 . ?
C45 C46 1.3900 . ?
C41' C42' 1.3900 . ?
C41' C46' 1.3900 . ?
C42' C43' 1.3900 . ?
C43' C44' 1.3900 . ?
C44' C45' 1.3900 . ?
C45' C46' 1.3900 . ?
C5 C6 1.509(7) . ?
C6 C7 1.523(9) . ?
O51 C52 1.56(4) . ?
C52 C53 1.49(4) . ?

loop_
_geom_hbond_atom_site_label_D
_geom_hbond_atom_site_label_H
_geom_hbond_atom_site_label_A
_geom_hbond_distance_DH
_geom_hbond_distance_HA
_geom_hbond_distance_DA
_geom_hbond_angle_DHA
_geom_hbond_site_symmetry_A
N1 H1N O1 0.90 1.80 2.693(6) 167.4 7_545

loop_
_geom_torsion_atom_site_label_1
_geom_torsion_atom_site_label_2
_geom_torsion_atom_site_label_3
_geom_torsion_atom_site_label_4
_geom_torsion
_geom_torsion_site_symmetry_1
_geom_torsion_site_symmetry_2
_geom_torsion_site_symmetry_3
_geom_torsion_site_symmetry_4
_geom_torsion_publ_flag
Cl1 Co1 P1 C11 65.1(2) . . . . ?
Cl3 Co1 P1 C11 -61.7(2) . . . . ?
Cl2 Co1 P1 C11 -174.7(2) . . . . ?
N1 Co1 P1 C11 -98.5(2) . . . . ?
Cl1 Co1 P1 C1 -175.80(18) . . . . ?
Cl3 Co1 P1 C1 57.44(19) . . . . ?
Cl2 Co1 P1 C1 -55.55(18) . . . . ?
N1 Co1 P1 C1 20.62(18) . . . . ?
Cl1 Co1 P1 C21 -59.3(2) . . . . ?
Cl3 Co1 P1 C21 173.9(2) . . . . ?
Cl2 Co1 P1 C21 60.9(2) . . . . ?
N1 Co1 P1 C21 137.1(2) . . . . ?
C1 P1 C11 C12 -141.8(5) . . . . ?
C21 P1 C11 C12 107.2(6) . . . . ?
Co1 P1 C11 C12 -22.6(6) . . . . ?
C1 P1 C11 C16 42.5(5) . . . . ?
C21 P1 C11 C16 -68.5(5) . . . . ?
Co1 P1 C11 C16 161.7(4) . . . . ?
C16 C11 C12 C13 -1.7(11) . . . . ?
P1 C11 C12 C13 -177.5(6) . . . . ?
C11 C12 C13 C14 -0.9(13) . . . . ?
C12 C13 C14 C15 2.2(13) . . . . ?
C13 C14 C15 C16 -0.8(11) . . . . ?
C14 C15 C16 C11 -1.8(10) . . . . ?
C12 C11 C16 C15 3.1(9) . . . . ?
P1 C11 C16 C15 178.8(5) . . . . ?
C11 P1 C21 C26 117.5(6) . . . . ?
C1 P1 C21 C26 7.9(6) . . . . ?
Co1 P1 C21 C26 -107.6(5) . . . . ?
C11 P1 C21 C22 -60.8(5) . . . . ?
C1 P1 C21 C22 -170.4(5) . . . . ?
Co1 P1 C21 C22 74.0(5) . . . . ?
C26 C21 C22 C23 -2.0(9) . . . . ?
P1 C21 C22 C23 176.4(5) . . . . ?
C21 C22 C23 C24 0.7(10) . . . . ?
C22 C23 C24 C25 1.2(10) . . . . ?
C23 C24 C25 C26 -1.8(11) . . . . ?
C22 C21 C26 C25 1.4(9) . . . . ?
P1 C21 C26 C25 -176.9(5) . . . . ?
C24 C25 C26 C21 0.5(11) . . . . ?
C11 P1 C1 C2 68.6(4) . . . . ?
C21 P1 C1 C2 176.2(4) . . . . ?
Co1 P1 C1 C2 -62.0(4) . . . . ?
P1 C1 C2 N1 180.0(4) . . . . ?
C1 C2 N1 C3 -63.0(6) . . . . ?
C1 C2 N1 C5 64.7(5) . . . . ?
C1 C2 N1 Co1 -90.5(6) . . . . ?
Cl1 Co1 N1 C2 -10.3(6) . . . . ?
Cl3 Co1 N1 C2 -108.5(5) . . . . ?
Cl2 Co1 N1 C2 137.3(5) . . . . ?
P1 Co1 N1 C2 34.6(5) . . . . ?
Cl1 Co1 N1 C3 -165.4(3) . . . . ?
Cl3 Co1 N1 C3 96.4(3) . . . . ?
Cl2 Co1 N1 C3 -17.8(3) . . . . ?
P1 Co1 N1 C3 -120.5(3) . . . . ?
Cl1 Co1 N1 C5 -44.4(5) . . . . ?
Cl3 Co1 N1 C5 -142.6(4) . . . . ?
Cl2 Co1 N1 C5 103.3(3) . . . . ?
P1 Co1 N1 C5 0.6(3) . . . . ?
C2 N1 C3 C4 -48.1(6) . . . . ?
C5 N1 C3 C4 -177.9(4) . . . . ?
Co1 N1 C3 C4 -36.5(4) . . . . ?
N1 C3 C4 P2 -160.5(4) . . . . ?
C3 C4 P2 O1 60.7(5) . . . . ?
C3 C4 P2 C41' -171.7(3) . . . . ?
C3 C4 P2 C31 -62.9(5) . . . . ?
C3 C4 P2 C41 -175.3(4) . . . . ?
O1 P2 C31 C32 -5.8(7) . . . . ?
C41' P2 C31 C32 -124.9(6) . . . . ?
C4 P2 C31 C32 116.5(6) . . . . ?
C41 P2 C31 C32 -135.2(6) . . . . ?
O1 P2 C31 C36 172.5(4) . . . . ?
C41' P2 C31 C36 53.4(5) . . . . ?
C4 P2 C31 C36 -65.2(5) . . . . ?
C41 P2 C31 C36 43.1(5) . . . . ?
C36 C31 C32 C33 1.8(11) . . . . ?
P2 C31 C32 C33 -179.8(7) . . . . ?
C31 C32 C33 C34 -2.2(13) . . . . ?
C32 C33 C34 C35 2.7(14) . . . . ?
C33 C34 C35 C36 -2.6(12) . . . . ?
C34 C35 C36 C31 2.2(9) . . . . ?
C32 C31 C36 C35 -1.9(9) . . . . ?
P2 C31 C36 C35 179.8(5) . . . . ?
O1 P2 C41 C42 139.1(2) . . . . ?
C41' P2 C41 C42 -146.26(6) . . . . ?
C31 P2 C41 C42 -93.4(2) . . . . ?
C4 P2 C41 C42 18.8(2) . . . . ?
O1 P2 C41 C46 -48.7(2) . . . . ?
C41' P2 C41 C46 25.94(12) . . . . ?
C31 P2 C41 C46 78.8(2) . . . . ?
C4 P2 C41 C46 -168.98(19) . . . . ?
C46 C41 C42 C43 0.0 . . . . ?
P2 C41 C42 C43 171.73(12) . . . . ?
C41 C42 C43 C44 0.0 . . . . ?
C42 C43 C44 C45 0.0 . . . . ?
C43 C44 C45 C46 0.0 . . . . ?
C44 C45 C46 C41 0.0 . . . . ?
C42 C41 C46 C45 0.0 . . . . ?
P2 C41 C46 C45 -172.73(10) . . . . ?
O1 P2 C41' C42' 129.5(2) . . . . ?
C31 P2 C41' C42' -110.9(2) . . . . ?
C4 P2 C41' C42' 2.6(2) . . . . ?
C41 P2 C41' C42' 18.6 . . . . ?
O1 P2 C41' C46' -47.5(2) . . . . ?
C31 P2 C41' C46' 72.1(2) . . . . ?
C4 P2 C41' C46' -174.3(2) . . . . ?
C41 P2 C41' C46' -158.34(11) . . . . ?
C46' C41' C42' C43' 0.0 . . . . ?
P2 C41' C42' C43' -176.89(13) . . . . ?
C41' C42' C43' C44' 0.0 . . . . ?
C42' C43' C44' C45' 0.0 . . . . ?
C43' C44' C45' C46' 0.0 . . . . ?
C44' C45' C46' C41' 0.0 . . . . ?
C42' C41' C46' C45' 0.0 . . . . ?
P2 C41' C46' C45' 177.10(12) . . . . ?
C2 N1 C5 C6 48.9(5) . . . . ?
C3 N1 C5 C6 178.6(4) . . . . ?
Co1 N1 C5 C6 64.4(4) . . . . ?
N1 C5 C6 C7 170.9(5) . . . . ?
